data_4087492
loop_
_publ_author_name
'Herbert, Myles B.'
'Suslick, Benjamin A.'
'Liu, Peng'
'Zou, Lufeng'
'Dornan, Peter K.'
'Houk, K. N.'
'Grubbs, Robert H.'

_publ_section_title
;
 Cyclometalated Z-Selective Ruthenium Metathesis Catalysts with Modified
 N-Chelating Groups
;
_journal_issue 12
_journal_name_full Organometallics
_journal_page_first 2858
_journal_paper_doi 10.1021/acs.organomet.5b00185
_journal_volume 34
_journal_year 2015
_chemical_formula_sum 'C42 H62 N2 O3 Ru'
_chemical_formula_weight 744.00
_space_group_crystal_system monoclinic
_space_group_IT_number 14
_space_group_name_Hall '-P 2ybc'
_space_group_name_H-M_alt 'P 1 21/c 1'
_atom_sites_solution_hydrogens geom
_atom_sites_solution_primary direct
_atom_sites_solution_secondary difmap
_audit_creation_method SHELXL-2014
_cell_angle_alpha 90
_cell_angle_beta 91.455(3)
_cell_angle_gamma 90
_cell_formula_units_Z 4
_cell_length_a 13.3683(7)
_cell_length_b 14.2591(7)
_cell_length_c 20.0740(10)
_cell_measurement_reflns_used 9435
_cell_measurement_temperature 100(2)
_cell_measurement_theta_max 36.40
_cell_measurement_theta_min 2.48
_cell_volume 3825.3(3)
_computing_cell_refinement 'SAINT v8.32B (Bruker-AXS, 2011)'
_computing_data_collection 'APEX2 v2013.6-2 (Bruker-AXS, 2013)'
_computing_data_reduction 'SAINT v8.32B (Bruker-AXS, 2011)'
_computing_molecular_graphics 'Bruker SHELXTL'
_computing_publication_material 'Bruker SHELXTL'
_computing_structure_refinement 'SHELXL-2014 (Sheldrick, 2014)'
_computing_structure_solution 'SHELXS-97 (Sheldrick, 2008)'
_diffrn_ambient_temperature 100(2)
_diffrn_detector_area_resol_mean 8.33
_diffrn_measured_fraction_theta_full 1.000
_diffrn_measured_fraction_theta_max 0.999
_diffrn_measurement_device_type 'Bruker APEX-II CCD'
_diffrn_measurement_method '\f and \w scans'
_diffrn_radiation_type MoK\a
_diffrn_radiation_wavelength 0.71073
_diffrn_reflns_av_R_equivalents 0.0460
_diffrn_reflns_av_unetI/netI 0.0308
_diffrn_reflns_Laue_measured_fraction_full 1.000
_diffrn_reflns_Laue_measured_fraction_max 0.999
_diffrn_reflns_limit_h_max 22
_diffrn_reflns_limit_h_min -22
_diffrn_reflns_limit_k_max 23
_diffrn_reflns_limit_k_min -23
_diffrn_reflns_limit_l_max 33
_diffrn_reflns_limit_l_min -31
_diffrn_reflns_number 129052
_diffrn_reflns_point_group_measured_fraction_full 1.000
_diffrn_reflns_point_group_measured_fraction_max 0.999
_diffrn_reflns_theta_full 25.242
_diffrn_reflns_theta_max 36.412
_diffrn_reflns_theta_min 1.524
_diffrn_source 'fine-focus sealed tube'
_exptl_absorpt_coefficient_mu 0.449
_exptl_absorpt_correction_T_max 0.7471
_exptl_absorpt_correction_T_min 0.6812
_exptl_absorpt_correction_type multi-scan
_exptl_absorpt_process_details 'SADABS (Sheldrick, 2009)'
_exptl_crystal_colour purple
_exptl_crystal_density_diffrn 1.292
_exptl_crystal_density_method 'not measured'
_exptl_crystal_description Block
_exptl_crystal_F_000 1584
_exptl_crystal_size_max 0.450
_exptl_crystal_size_mid 0.300
_exptl_crystal_size_min 0.250
_refine_diff_density_max 2.989
_refine_diff_density_min -1.373
_refine_diff_density_rms 0.114
_refine_ls_extinction_method none
_refine_ls_goodness_of_fit_ref 1.044
_refine_ls_hydrogen_treatment constr
_refine_ls_matrix_type full
_refine_ls_number_parameters 443
_refine_ls_number_reflns 18645
_refine_ls_number_restraints 0
_refine_ls_restrained_S_all 1.044
_refine_ls_R_factor_all 0.0586
_refine_ls_R_factor_gt 0.0438
_refine_ls_shift/su_max 0.001
_refine_ls_shift/su_mean 0.000
_refine_ls_structure_factor_coef Fsqd
_refine_ls_weighting_details 'w=1/[\s^2^(Fo^2^)+(0.0559P)^2^+4.6285P] where P=(Fo^2^+2Fc^2^)/3'
_refine_ls_weighting_scheme calc
_refine_ls_wR_factor_gt 0.1121
_refine_ls_wR_factor_ref 0.1233
_reflns_Friedel_coverage 0.000
_reflns_number_gt 15153
_reflns_number_total 18645
_reflns_threshold_expression 'I > 2\s(I)'
_cod_data_source_file om5b00185_si_003.cif
_cod_data_source_block A14139
_cod_original_sg_symbol_H-M 'P 21/c'
_cod_database_code 4087492
_shelx_space_group_comment
; 
The symmetry employed for this shelxl refinement is uniquely defined 
by the following loop, which should always be used as a source of 
symmetry information in preference to the above space-group names. 
They are only intended as comments. 
;
_shelx_estimated_absorpt_t_min 0.823
_shelx_estimated_absorpt_t_max 0.896
_shelxl_version_number 2014-2

loop_
_space_group_symop_operation_xyz
'x, y, z'
'-x, y+1/2, -z+1/2'
'-x, -y, -z'
'x, -y-1/2, z-1/2'

loop_
_atom_site_label
_atom_site_type_symbol
_atom_site_fract_x
_atom_site_fract_y
_atom_site_fract_z
_atom_site_U_iso_or_equiv
_atom_site_adp_type
_atom_site_occupancy
_atom_site_site_symmetry_order
_atom_site_calc_flag
_atom_site_refinement_flags_posn
_atom_site_refinement_flags_adp
Ru1 Ru 0.33706(2) 0.14014(2) 0.18590(2) 0.01375(3) Uani 1 1 d . .
C1 C 0.41072(11) 0.02279(10) 0.18051(7) 0.0148(2) Uani 1 1 d . .
N1 N 0.50815(10) -0.00126(9) 0.18911(7) 0.0176(2) Uani 1 1 d . .
C11 C 0.59338(12) 0.05849(11) 0.18284(8) 0.0182(2) Uani 1 1 d . .
C12 C 0.63583(12) 0.10208(12) 0.23914(9) 0.0211(3) Uani 1 1 d . .
C17 C 0.58603(15) 0.09849(15) 0.30513(9) 0.0277(3) Uani 1 1 d . .
H17A H 0.6348 0.1142 0.3407 0.042 Uiso 1 1 calc R U
H17B H 0.5599 0.0352 0.3125 0.042 Uiso 1 1 calc R U
H17C H 0.5308 0.1437 0.3054 0.042 Uiso 1 1 calc R U
C13 C 0.72519(14) 0.15072(13) 0.23241(10) 0.0255(3) Uani 1 1 d . .
H13 H 0.7551 0.1798 0.2705 0.031 Uiso 1 1 calc R U
C14 C 0.77205(14) 0.15809(13) 0.17178(11) 0.0267(3) Uani 1 1 d . .
C18 C 0.86856(16) 0.21189(17) 0.16647(14) 0.0378(5) Uani 1 1 d . .
H18A H 0.8542 0.2793 0.1654 0.057 Uiso 1 1 calc R U
H18B H 0.9019 0.1937 0.1255 0.057 Uiso 1 1 calc R U
H18C H 0.9123 0.1976 0.2051 0.057 Uiso 1 1 calc R U
C15 C 0.72634(14) 0.11645(14) 0.11632(10) 0.0270(3) Uani 1 1 d . .
H15 H 0.7567 0.1223 0.0743 0.032 Uiso 1 1 calc R U
C16 C 0.63726(13) 0.06645(12) 0.12060(9) 0.0224(3) Uani 1 1 d . .
C19 C 0.58902(17) 0.02371(16) 0.05951(10) 0.0316(4) Uani 1 1 d . .
H19A H 0.5952 -0.0447 0.0617 0.047 Uiso 1 1 calc R U
H19B H 0.6223 0.0469 0.0198 0.047 Uiso 1 1 calc R U
H19C H 0.5181 0.0410 0.0571 0.047 Uiso 1 1 calc R U
C2 C 0.52294(13) -0.10420(11) 0.18998(10) 0.0224(3) Uani 1 1 d . .
H2A H 0.5620 -0.1241 0.2301 0.027 Uiso 1 1 calc R U
H2B H 0.5575 -0.1257 0.1497 0.027 Uiso 1 1 calc R U
C3 C 0.41594(13) -0.14163(11) 0.19123(10) 0.0224(3) Uani 1 1 d . .
H3A H 0.4049 -0.1918 0.1577 0.027 Uiso 1 1 calc R U
H3B H 0.3997 -0.1659 0.2359 0.027 Uiso 1 1 calc R U
N2 N 0.35738(10) -0.05785(9) 0.17454(7) 0.0186(2) Uani 1 1 d . .
C21 C 0.22086(11) 0.04816(11) 0.16147(8) 0.0169(2) Uani 1 1 d . .
C22 C 0.25151(12) -0.04859(11) 0.18763(8) 0.0188(3) Uani 1 1 d . .
H22 H 0.2436 -0.0486 0.2370 0.023 Uiso 1 1 calc R U
C23 C 0.11501(12) 0.06600(13) 0.18697(9) 0.0223(3) Uani 1 1 d . .
H23A H 0.0911 0.1282 0.1716 0.027 Uiso 1 1 calc R U
H23B H 0.1165 0.0659 0.2363 0.027 Uiso 1 1 calc R U
C24 C 0.21673(12) 0.04726(12) 0.08429(8) 0.0195(3) Uani 1 1 d . .
H24A H 0.1945 0.1094 0.0676 0.023 Uiso 1 1 calc R U
H24B H 0.2845 0.0352 0.0675 0.023 Uiso 1 1 calc R U
C25 C 0.18451(14) -0.12642(12) 0.15811(10) 0.0248(3) Uani 1 1 d . .
H25 H 0.2089 -0.1890 0.1741 0.030 Uiso 1 1 calc R U
C26 C 0.07886(14) -0.10780(15) 0.18424(11) 0.0295(4) Uani 1 1 d . .
H26A H 0.0321 -0.1566 0.1674 0.035 Uiso 1 1 calc R U
H26B H 0.0803 -0.1103 0.2335 0.035 Uiso 1 1 calc R U
C27 C 0.04307(13) -0.01096(14) 0.16070(10) 0.0262(3) Uani 1 1 d . .
H27 H -0.0255 0.0010 0.1775 0.031 Uiso 1 1 calc R U
C28 C 0.03955(14) -0.01010(14) 0.08425(10) 0.0276(3) Uani 1 1 d . .
H28A H 0.0149 0.0515 0.0680 0.033 Uiso 1 1 calc R U
H28B H -0.0071 -0.0591 0.0675 0.033 Uiso 1 1 calc R U
C29 C 0.14459(14) -0.02840(13) 0.05797(9) 0.0250(3) Uani 1 1 d . .
H29 H 0.1422 -0.0270 0.0081 0.030 Uiso 1 1 calc R U
C30 C 0.18247(15) -0.12409(13) 0.08195(10) 0.0267(3) Uani 1 1 d . .
H30A H 0.2506 -0.1353 0.0654 0.032 Uiso 1 1 calc R U
H30B H 0.1379 -0.1741 0.0642 0.032 Uiso 1 1 calc R U
C31 C 0.33139(11) 0.12387(11) 0.27709(7) 0.0168(2) Uani 1 1 d . .
H31 H 0.3553 0.0676 0.2972 0.020 Uiso 1 1 calc R U
C32 C 0.28995(12) 0.19818(12) 0.31764(8) 0.0188(3) Uani 1 1 d . .
C33 C 0.30293(14) 0.20120(14) 0.38694(8) 0.0254(3) Uani 1 1 d . .
H33 H 0.3376 0.1515 0.4090 0.030 Uiso 1 1 calc R U
C34 C 0.26631(17) 0.27535(17) 0.42436(10) 0.0330(4) Uani 1 1 d . .
H34 H 0.2772 0.2771 0.4713 0.040 Uiso 1 1 calc R U
C35 C 0.21425(18) 0.34599(17) 0.39235(11) 0.0351(4) Uani 1 1 d . .
H35 H 0.1887 0.3965 0.4176 0.042 Uiso 1 1 calc R U
C36 C 0.19826(16) 0.34491(15) 0.32345(11) 0.0307(4) Uani 1 1 d . .
H36 H 0.1606 0.3933 0.3021 0.037 Uiso 1 1 calc R U
C37 C 0.23805(12) 0.27212(12) 0.28637(8) 0.0212(3) Uani 1 1 d . .
O1 O 0.23169(10) 0.26487(9) 0.21776(6) 0.0218(2) Uani 1 1 d . .
C38 C 0.17841(14) 0.33920(13) 0.18117(10) 0.0251(3) Uani 1 1 d . .
H38 H 0.1148 0.3541 0.2041 0.030 Uiso 1 1 calc R U
C39 C 0.15399(16) 0.30226(15) 0.11196(11) 0.0307(4) Uani 1 1 d . .
H39A H 0.2158 0.2823 0.0909 0.046 Uiso 1 1 calc R U
H39B H 0.1220 0.3519 0.0852 0.046 Uiso 1 1 calc R U
H39C H 0.1084 0.2487 0.1150 0.046 Uiso 1 1 calc R U
C40 C 0.24285(19) 0.42480(15) 0.18011(13) 0.0374(5) Uani 1 1 d . .
H40A H 0.2578 0.4452 0.2259 0.056 Uiso 1 1 calc R U
H40B H 0.2075 0.4750 0.1559 0.056 Uiso 1 1 calc R U
H40C H 0.3054 0.4103 0.1579 0.056 Uiso 1 1 calc R U
O2 O 0.45877(9) 0.24876(8) 0.17311(6) 0.0198(2) Uani 1 1 d . .
O3 O 0.37702(10) 0.20015(9) 0.08356(6) 0.0232(2) Uani 1 1 d . .
C41 C 0.44292(13) 0.25187(11) 0.11076(8) 0.0204(3) Uani 1 1 d . .
C42 C 0.50092(15) 0.32040(13) 0.06722(9) 0.0258(3) Uani 1 1 d . .
C43 C 0.54210(18) 0.26631(16) 0.00762(11) 0.0345(4) Uani 1 1 d . .
H43A H 0.5941 0.2226 0.0234 0.052 Uiso 1 1 calc R U
H43B H 0.5707 0.3106 -0.0240 0.052 Uiso 1 1 calc R U
H43C H 0.4877 0.2312 -0.0145 0.052 Uiso 1 1 calc R U
C44 C 0.58593(17) 0.36639(16) 0.10729(12) 0.0343(4) Uani 1 1 d . .
H44A H 0.5588 0.3985 0.1460 0.051 Uiso 1 1 calc R U
H44B H 0.6200 0.4120 0.0792 0.051 Uiso 1 1 calc R U
H44C H 0.6337 0.3183 0.1224 0.051 Uiso 1 1 calc R U
C45 C 0.42681(17) 0.39559(14) 0.04127(11) 0.0312(4) Uani 1 1 d . .
H45A H 0.3659 0.3651 0.0239 0.047 Uiso 1 1 calc R U
H45B H 0.4576 0.4316 0.0056 0.047 Uiso 1 1 calc R U
H45C H 0.4099 0.4378 0.0778 0.047 Uiso 1 1 calc R U
C1S C 0.7941(3) 0.4067(4) -0.0233(3) 0.0884(14) Uani 1 1 d . .
H1S1 H 0.7407 0.4539 -0.0255 0.133 Uiso 1 1 calc R U
H1S2 H 0.7645 0.3439 -0.0247 0.133 Uiso 1 1 calc R U
H1S3 H 0.8379 0.4148 -0.0613 0.133 Uiso 1 1 calc R U
C2S C 0.8530(3) 0.4183(3) 0.0394(2) 0.0835(14) Uani 1 1 d . .
H2S1 H 0.9134 0.3784 0.0373 0.100 Uiso 1 1 calc R U
H2S2 H 0.8127 0.3953 0.0767 0.100 Uiso 1 1 calc R U
C3S C 0.8858(3) 0.5193(3) 0.0547(2) 0.0786(13) Uani 1 1 d . .
H3S1 H 0.9247 0.5428 0.0168 0.094 Uiso 1 1 calc R U
H3S2 H 0.8252 0.5588 0.0577 0.094 Uiso 1 1 calc R U
C4S C 0.9470(4) 0.5311(4) 0.1168(2) 0.0922(15) Uani 1 1 d . .
H4S1 H 1.0070 0.4909 0.1138 0.111 Uiso 1 1 calc R U
H4S2 H 0.9077 0.5078 0.1546 0.111 Uiso 1 1 calc R U
C5S C 0.9805(4) 0.6285(3) 0.1325(3) 0.1004(19) Uani 1 1 d . .
H5S1 H 1.0031 0.6590 0.0918 0.151 Uiso 1 1 calc R U
H5S2 H 1.0358 0.6266 0.1655 0.151 Uiso 1 1 calc R U
H5S3 H 0.9247 0.6642 0.1506 0.151 Uiso 1 1 calc R U

loop_
_atom_site_aniso_label
_atom_site_aniso_U_11
_atom_site_aniso_U_22
_atom_site_aniso_U_33
_atom_site_aniso_U_23
_atom_site_aniso_U_13
_atom_site_aniso_U_12
Ru1 0.01548(5) 0.01398(5) 0.01175(5) 0.00066(3) -0.00031(3) 0.00186(3)
C1 0.0165(6) 0.0157(5) 0.0122(5) -0.0004(4) -0.0004(4) 0.0007(4)
N1 0.0158(5) 0.0150(5) 0.0220(6) -0.0016(4) -0.0018(4) 0.0018(4)
C11 0.0163(6) 0.0175(6) 0.0208(6) -0.0037(5) -0.0004(5) 0.0010(5)
C12 0.0185(6) 0.0226(7) 0.0219(7) -0.0047(5) -0.0011(5) 0.0007(5)
C17 0.0284(8) 0.0323(9) 0.0224(7) -0.0076(6) 0.0007(6) -0.0020(7)
C13 0.0202(7) 0.0260(8) 0.0304(8) -0.0082(6) -0.0015(6) -0.0019(6)
C14 0.0191(7) 0.0239(7) 0.0372(10) -0.0047(7) 0.0031(6) -0.0016(6)
C18 0.0230(8) 0.0350(10) 0.0556(14) -0.0047(10) 0.0065(9) -0.0069(7)
C15 0.0248(8) 0.0278(8) 0.0288(8) -0.0028(7) 0.0067(6) -0.0025(6)
C16 0.0226(7) 0.0234(7) 0.0211(7) -0.0036(5) 0.0012(5) -0.0002(6)
C19 0.0363(10) 0.0380(10) 0.0206(7) -0.0050(7) -0.0001(7) -0.0083(8)
C2 0.0191(7) 0.0161(6) 0.0319(8) -0.0002(6) -0.0026(6) 0.0039(5)
C3 0.0216(7) 0.0153(6) 0.0299(8) 0.0026(5) -0.0056(6) 0.0013(5)
N2 0.0166(5) 0.0146(5) 0.0245(6) 0.0020(4) -0.0023(4) 0.0006(4)
C21 0.0152(6) 0.0190(6) 0.0165(6) 0.0002(5) -0.0016(5) 0.0016(5)
C22 0.0158(6) 0.0201(6) 0.0205(6) 0.0023(5) -0.0023(5) -0.0011(5)
C23 0.0170(6) 0.0256(7) 0.0243(7) -0.0013(6) 0.0001(5) 0.0003(5)
C24 0.0198(6) 0.0222(6) 0.0162(6) -0.0006(5) -0.0032(5) 0.0004(5)
C25 0.0218(7) 0.0206(7) 0.0317(8) 0.0019(6) -0.0040(6) -0.0032(5)
C26 0.0201(7) 0.0311(9) 0.0373(10) 0.0033(7) -0.0011(7) -0.0085(6)
C27 0.0149(6) 0.0310(8) 0.0325(9) -0.0007(7) -0.0010(6) -0.0024(6)
C28 0.0197(7) 0.0306(8) 0.0322(9) -0.0031(7) -0.0083(6) -0.0004(6)
C29 0.0236(7) 0.0280(8) 0.0230(7) -0.0042(6) -0.0063(6) 0.0000(6)
C30 0.0247(8) 0.0240(7) 0.0311(9) -0.0061(6) -0.0051(6) -0.0012(6)
C31 0.0161(6) 0.0200(6) 0.0144(5) 0.0002(5) 0.0004(4) 0.0011(5)
C32 0.0177(6) 0.0229(6) 0.0158(6) -0.0031(5) 0.0021(5) 0.0003(5)
C33 0.0273(8) 0.0333(8) 0.0156(6) -0.0035(6) 0.0024(6) -0.0002(7)
C34 0.0348(10) 0.0444(11) 0.0199(7) -0.0107(7) 0.0048(7) 0.0011(8)
C35 0.0361(10) 0.0408(11) 0.0288(9) -0.0147(8) 0.0072(8) 0.0072(8)
C36 0.0289(9) 0.0313(9) 0.0320(9) -0.0089(7) 0.0037(7) 0.0109(7)
C37 0.0188(6) 0.0248(7) 0.0201(7) -0.0048(5) 0.0020(5) 0.0044(5)
O1 0.0237(5) 0.0220(5) 0.0198(5) -0.0003(4) -0.0005(4) 0.0091(4)
C38 0.0230(7) 0.0225(7) 0.0296(8) 0.0009(6) -0.0039(6) 0.0087(6)
C39 0.0306(9) 0.0284(8) 0.0328(9) 0.0057(7) -0.0070(7) 0.0021(7)
C40 0.0432(12) 0.0222(8) 0.0463(12) 0.0044(8) -0.0059(9) -0.0046(8)
O2 0.0231(5) 0.0190(5) 0.0174(5) 0.0005(4) 0.0006(4) -0.0025(4)
O3 0.0311(6) 0.0217(5) 0.0167(5) 0.0024(4) -0.0010(4) -0.0065(5)
C41 0.0260(7) 0.0175(6) 0.0178(6) 0.0021(5) 0.0023(5) -0.0013(5)
C42 0.0300(8) 0.0243(7) 0.0233(7) 0.0035(6) 0.0041(6) -0.0079(6)
C43 0.0417(11) 0.0349(10) 0.0276(9) 0.0026(7) 0.0119(8) -0.0068(8)
C44 0.0318(10) 0.0365(10) 0.0346(10) 0.0055(8) 0.0021(8) -0.0150(8)
C45 0.0398(10) 0.0242(8) 0.0295(9) 0.0074(7) 0.0006(8) -0.0040(7)
C1S 0.064(2) 0.110(4) 0.092(3) 0.026(3) 0.013(2) 0.007(2)
C2S 0.0511(19) 0.101(3) 0.099(3) 0.056(3) 0.014(2) 0.009(2)
C3S 0.091(3) 0.076(2) 0.070(2) 0.0237(19) 0.035(2) 0.042(2)
C4S 0.075(3) 0.127(5) 0.075(3) 0.019(3) 0.015(2) 0.014(3)
C5S 0.110(4) 0.079(3) 0.116(4) -0.015(3) 0.068(3) 0.005(3)

loop_
_atom_type_symbol
_atom_type_description
_atom_type_scat_dispersion_real
_atom_type_scat_dispersion_imag
_atom_type_scat_source
C C 0.0033 0.0016 'International Tables Vol C Tables 4.2.6.8 and 6.1.1.4'
H H 0.0000 0.0000 'International Tables Vol C Tables 4.2.6.8 and 6.1.1.4'
N N 0.0061 0.0033 'International Tables Vol C Tables 4.2.6.8 and 6.1.1.4'
O O 0.0106 0.0060 'International Tables Vol C Tables 4.2.6.8 and 6.1.1.4'
Ru Ru -1.2594 0.8363 'International Tables Vol C Tables 4.2.6.8 and 6.1.1.4'

loop_
_geom_angle_atom_site_label_1
_geom_angle_atom_site_label_2
_geom_angle_atom_site_label_3
_geom_angle
C31 Ru1 C1 88.90(6)
C31 Ru1 C21 96.04(6)
C1 Ru1 C21 79.68(6)
C31 Ru1 O2 104.22(6)
C1 Ru1 O2 102.45(5)
C21 Ru1 O2 159.64(5)
C31 Ru1 O3 161.28(6)
C1 Ru1 O3 98.10(5)
C21 Ru1 O3 102.28(5)
O2 Ru1 O3 57.38(4)
C31 Ru1 O1 77.71(6)
C1 Ru1 O1 165.16(5)
C21 Ru1 O1 95.25(5)
O2 Ru1 O1 87.19(5)
O3 Ru1 O1 96.60(5)
N1 C1 N2 107.36(13)
N1 C1 Ru1 134.21(11)
N2 C1 Ru1 117.91(11)
C1 N1 C11 127.14(13)
C1 N1 C2 112.35(13)
C11 N1 C2 119.00(13)
C12 C11 C16 121.03(15)
C12 C11 N1 120.11(15)
C16 C11 N1 118.69(14)
C13 C12 C11 118.38(16)
C13 C12 C17 120.32(16)
C11 C12 C17 121.29(15)
C12 C17 H17A 109.5
C12 C17 H17B 109.5
H17A C17 H17B 109.5
C12 C17 H17C 109.5
H17A C17 H17C 109.5
H17B C17 H17C 109.5
C14 C13 C12 122.09(17)
C14 C13 H13 119.0
C12 C13 H13 119.0
C13 C14 C15 118.13(17)
C13 C14 C18 120.47(19)
C15 C14 C18 121.38(19)
C14 C18 H18A 109.5
C14 C18 H18B 109.5
H18A C18 H18B 109.5
C14 C18 H18C 109.5
H18A C18 H18C 109.5
H18B C18 H18C 109.5
C14 C15 C16 121.92(17)
C14 C15 H15 119.0
C16 C15 H15 119.0
C15 C16 C11 118.39(16)
C15 C16 C19 120.53(17)
C11 C16 C19 121.07(16)
C16 C19 H19A 109.5
C16 C19 H19B 109.5
H19A C19 H19B 109.5
C16 C19 H19C 109.5
H19A C19 H19C 109.5
H19B C19 H19C 109.5
N1 C2 C3 102.81(12)
N1 C2 H2A 111.2
C3 C2 H2A 111.2
N1 C2 H2B 111.2
C3 C2 H2B 111.2
H2A C2 H2B 109.1
N2 C3 C2 101.94(12)
N2 C3 H3A 111.4
C2 C3 H3A 111.4
N2 C3 H3B 111.4
C2 C3 H3B 111.4
H3A C3 H3B 109.2
C1 N2 C22 114.80(13)
C1 N2 C3 113.26(13)
C22 N2 C3 123.46(13)
C22 C21 C23 106.01(13)
C22 C21 C24 109.80(13)
C23 C21 C24 108.93(13)
C22 C21 Ru1 107.21(10)
C23 C21 Ru1 120.30(11)
C24 C21 Ru1 104.38(10)
N2 C22 C21 105.89(12)
N2 C22 C25 115.22(14)
C21 C22 C25 111.79(13)
N2 C22 H22 107.9
C21 C22 H22 107.9
C25 C22 H22 107.9
C21 C23 C27 109.83(14)
C21 C23 H23A 109.7
C27 C23 H23A 109.7
C21 C23 H23B 109.7
C27 C23 H23B 109.7
H23A C23 H23B 108.2
C29 C24 C21 110.92(14)
C29 C24 H24A 109.5
C21 C24 H24A 109.5
C29 C24 H24B 109.5
C21 C24 H24B 109.5
H24A C24 H24B 108.0
C30 C25 C22 111.44(15)
C30 C25 C26 110.06(16)
C22 C25 C26 105.94(15)
C30 C25 H25 109.8
C22 C25 H25 109.8
C26 C25 H25 109.8
C27 C26 C25 109.38(15)
C27 C26 H26A 109.8
C25 C26 H26A 109.8
C27 C26 H26B 109.8
C25 C26 H26B 109.8
H26A C26 H26B 108.2
C26 C27 C28 108.49(17)
C26 C27 C23 110.39(15)
C28 C27 C23 109.82(15)
C26 C27 H27 109.4
C28 C27 H27 109.4
C23 C27 H27 109.4
C27 C28 C29 109.72(14)
C27 C28 H28A 109.7
C29 C28 H28A 109.7
C27 C28 H28B 109.7
C29 C28 H28B 109.7
H28A C28 H28B 108.2
C30 C29 C24 108.62(14)
C30 C29 C28 110.00(17)
C24 C29 C28 109.58(15)
C30 C29 H29 109.5
C24 C29 H29 109.5
C28 C29 H29 109.5
C29 C30 C25 109.37(15)
C29 C30 H30A 109.8
C25 C30 H30A 109.8
C29 C30 H30B 109.8
C25 C30 H30B 109.8
H30A C30 H30B 108.2
C32 C31 Ru1 119.24(11)
C32 C31 H31 120.4
Ru1 C31 H31 120.4
C33 C32 C37 118.03(15)
C33 C32 C31 122.67(15)
C37 C32 C31 119.25(14)
C34 C33 C32 121.56(18)
C34 C33 H33 119.2
C32 C33 H33 119.2
C35 C34 C33 119.00(18)
C35 C34 H34 120.5
C33 C34 H34 120.5
C34 C35 C36 121.25(18)
C34 C35 H35 119.4
C36 C35 H35 119.4
C37 C36 C35 119.22(19)
C37 C36 H36 120.4
C35 C36 H36 120.4
O1 C37 C36 125.08(17)
O1 C37 C32 114.04(13)
C36 C37 C32 120.89(17)
C37 O1 C38 117.56(13)
C37 O1 Ru1 107.67(9)
C38 O1 Ru1 133.93(11)
O1 C38 C40 108.97(16)
O1 C38 C39 107.42(14)
C40 C38 C39 112.47(18)
O1 C38 H38 109.3
C40 C38 H38 109.3
C39 C38 H38 109.3
C38 C39 H39A 109.5
C38 C39 H39B 109.5
H39A C39 H39B 109.5
C38 C39 H39C 109.5
H39A C39 H39C 109.5
H39B C39 H39C 109.5
C38 C40 H40A 109.5
C38 C40 H40B 109.5
H40A C40 H40B 109.5
C38 C40 H40C 109.5
H40A C40 H40C 109.5
H40B C40 H40C 109.5
C41 O2 Ru1 91.91(10)
C41 O3 Ru1 90.36(10)
O3 C41 O2 120.34(15)
O3 C41 C42 118.87(15)
O2 C41 C42 120.76(15)
C44 C42 C41 110.75(16)
C44 C42 C43 110.47(18)
C41 C42 C43 108.66(15)
C44 C42 C45 110.09(17)
C41 C42 C45 107.80(16)
C43 C42 C45 109.00(17)
C42 C43 H43A 109.5
C42 C43 H43B 109.5
H43A C43 H43B 109.5
C42 C43 H43C 109.5
H43A C43 H43C 109.5
H43B C43 H43C 109.5
C42 C44 H44A 109.5
C42 C44 H44B 109.5
H44A C44 H44B 109.5
C42 C44 H44C 109.5
H44A C44 H44C 109.5
H44B C44 H44C 109.5
C42 C45 H45A 109.5
C42 C45 H45B 109.5
H45A C45 H45B 109.5
C42 C45 H45C 109.5
H45A C45 H45C 109.5
H45B C45 H45C 109.5
C2S C1S H1S1 109.5
C2S C1S H1S2 109.5
H1S1 C1S H1S2 109.5
C2S C1S H1S3 109.5
H1S1 C1S H1S3 109.5
H1S2 C1S H1S3 109.5
C1S C2S C3S 114.8(4)
C1S C2S H2S1 108.6
C3S C2S H2S1 108.6
C1S C2S H2S2 108.6
C3S C2S H2S2 108.6
H2S1 C2S H2S2 107.5
C4S C3S C2S 115.1(4)
C4S C3S H3S1 108.5
C2S C3S H3S1 108.5
C4S C3S H3S2 108.5
C2S C3S H3S2 108.5
H3S1 C3S H3S2 107.5
C3S C4S C5S 116.1(5)
C3S C4S H4S1 108.3
C5S C4S H4S1 108.3
C3S C4S H4S2 108.3
C5S C4S H4S2 108.3
H4S1 C4S H4S2 107.4
C4S C5S H5S1 109.5
C4S C5S H5S2 109.5
H5S1 C5S H5S2 109.5
C4S C5S H5S3 109.5
H5S1 C5S H5S3 109.5
H5S2 C5S H5S3 109.5

loop_
_geom_bond_atom_site_label_1
_geom_bond_atom_site_label_2
_geom_bond_distance
Ru1 C31 1.8486(15)
Ru1 C1 1.9459(14)
Ru1 C21 2.0820(15)
Ru1 O2 2.2659(12)
Ru1 O3 2.3010(12)
Ru1 O1 2.3668(12)
C1 N1 1.3538(19)
C1 N2 1.357(2)
N1 C11 1.431(2)
N1 C2 1.481(2)
C11 C12 1.397(2)
C11 C16 1.398(2)
C12 C13 1.391(2)
C12 C17 1.498(3)
C17 H17A 0.9800
C17 H17B 0.9800
C17 H17C 0.9800
C13 C14 1.387(3)
C13 H13 0.9500
C14 C15 1.389(3)
C14 C18 1.507(3)
C18 H18A 0.9800
C18 H18B 0.9800
C18 H18C 0.9800
C15 C16 1.393(3)
C15 H15 0.9500
C16 C19 1.500(3)
C19 H19A 0.9800
C19 H19B 0.9800
C19 H19C 0.9800
C2 C3 1.528(2)
C2 H2A 0.9900
C2 H2B 0.9900
C3 N2 1.463(2)
C3 H3A 0.9900
C3 H3B 0.9900
N2 C22 1.452(2)
C21 C22 1.528(2)
C21 C23 1.538(2)
C21 C24 1.549(2)
C22 C25 1.535(2)
C22 H22 1.0000
C23 C27 1.543(3)
C23 H23A 0.9900
C23 H23B 0.9900
C24 C29 1.532(2)
C24 H24A 0.9900
C24 H24B 0.9900
C25 C30 1.529(3)
C25 C26 1.542(3)
C25 H25 1.0000
C26 C27 1.532(3)
C26 H26A 0.9900
C26 H26B 0.9900
C27 C28 1.534(3)
C27 H27 1.0000
C28 C29 1.535(3)
C28 H28A 0.9900
C28 H28B 0.9900
C29 C30 1.529(3)
C29 H29 1.0000
C30 H30A 0.9900
C30 H30B 0.9900
C31 C32 1.454(2)
C31 H31 0.9500
C32 C33 1.398(2)
C32 C37 1.402(2)
C33 C34 1.393(3)
C33 H33 0.9500
C34 C35 1.375(3)
C34 H34 0.9500
C35 C36 1.394(3)
C35 H35 0.9500
C36 C37 1.391(2)
C36 H36 0.9500
C37 O1 1.382(2)
O1 C38 1.464(2)
C38 C40 1.494(3)
C38 C39 1.514(3)
C38 H38 1.0000
C39 H39A 0.9800
C39 H39B 0.9800
C39 H39C 0.9800
C40 H40A 0.9800
C40 H40B 0.9800
C40 H40C 0.9800
O2 C41 1.265(2)
O3 C41 1.262(2)
C41 C42 1.534(2)
C42 C44 1.524(3)
C42 C43 1.537(3)
C42 C45 1.541(3)
C43 H43A 0.9800
C43 H43B 0.9800
C43 H43C 0.9800
C44 H44A 0.9800
C44 H44B 0.9800
C44 H44C 0.9800
C45 H45A 0.9800
C45 H45B 0.9800
C45 H45C 0.9800
C1S C2S 1.476(7)
C1S H1S1 0.9800
C1S H1S2 0.9800
C1S H1S3 0.9800
C2S C3S 1.533(7)
C2S H2S1 0.9900
C2S H2S2 0.9900
C3S C4S 1.484(7)
C3S H3S1 0.9900
C3S H3S2 0.9900
C4S C5S 1.491(7)
C4S H4S1 0.9900
C4S H4S2 0.9900
C5S H5S1 0.9800
C5S H5S2 0.9800
C5S H5S3 0.9800
